data_4035850
loop_
_publ_author_name
'Melidonie, Jason'
'Liu, Junzhi'
'Fu, Yubin'
'Weigand, Jan J.'
'Berger, Reinhard'
'Feng, Xinliang'

_publ_section_title
;
 Pyrene-Fused s-Indacene.
;
_journal_issue 12
_journal_name_full 'The Journal of organic chemistry'
_journal_page_first 6633
_journal_page_last 6639
_journal_paper_doi 10.1021/acs.joc.8b00925
_journal_volume 83
_journal_year 2018
_chemical_formula_moiety 'C66 H56, 0.68(C6 H14)'
_chemical_formula_sum 'C70.08 H65.5'
_chemical_formula_weight 907.63
_space_group_crystal_system monoclinic
_space_group_IT_number 14
_space_group_name_Hall '-P 2ybc'
_space_group_name_H-M_alt 'P 1 21/c 1'
_atom_sites_solution_hydrogens geom
_audit_creation_date 2017-08-02
_audit_creation_method
;
Olex2 1.2
(compiled 2015.09.30 svn.r3233 for OlexSys, GUI svn.r5103)
;
_audit_update_record
;
2017-12-10 # Formatted by publCIF
;
_cell_angle_alpha 90
_cell_angle_beta 90.669(3)
_cell_angle_gamma 90
_cell_formula_units_Z 2
_cell_length_a 13.5895(4)
_cell_length_b 11.2987(3)
_cell_length_c 16.7039(5)
_cell_measurement_reflns_used 6166
_cell_measurement_temperature 100.00(10)
_cell_measurement_theta_max 76.0590
_cell_measurement_theta_min 3.2610
_cell_volume 2564.60(13)
_computing_cell_refinement 'CrysAlisPro 1.171.38.41 (Rigaku OD, 2015)'
_computing_data_collection 'CrysAlisPro 1.171.38.41 (Rigaku OD, 2015)'
_computing_data_reduction 'CrysAlisPro 1.171.38.41 (Rigaku OD, 2015)'
_computing_molecular_graphics 'Olex2 (Dolomanov et al., 2009)'
_computing_publication_material 'Olex2 (Dolomanov et al., 2009)'
_computing_structure_refinement 'ShelXL (Sheldrick, 2015)'
_computing_structure_solution 'ShelXT (Sheldrick, 2015)'
_diffrn_ambient_environment N~2~
_diffrn_ambient_temperature 100.00(10)
_diffrn_detector 'CCD plate'
_diffrn_detector_area_resol_mean 10.5700
_diffrn_detector_type AtlasS2
_diffrn_measured_fraction_theta_full 1.000
_diffrn_measured_fraction_theta_max 1.000
_diffrn_measurement_details
;
List of Runs (angles in degrees, time in seconds):

  # Type    Start    End  Width  t~exp~   \w     \q     \k     \f   Frames
--------------------------------------------------------------------------
  1  \w     -4.00  32.00   0.50    3.00    --  -38.50  57.00-150.00   72
  2  \w      7.00 119.00   0.50    3.00    --   42.75  19.00-180.00  224
  3  \w     79.00 133.00   0.50   12.00    --  111.00 -45.00-180.00  108
  4  \w     64.00  91.00   0.50   12.00    --  111.00 -94.00-150.00   54
  5  \w     45.00  72.00   0.50   12.00    --  111.00 -45.00-180.00   54
  6  \w     49.00  79.00   0.50   12.00    --  111.00 -45.00 -90.00   60
  7  \w    110.00 148.00   0.50   12.00    --  111.00  30.00   0.00   76
  8  \w     95.00 131.00   0.50   12.00    --  111.00 -45.00  90.00   72
  9  \w     90.00 173.00   0.50   12.00    --  111.00  15.00 150.00  166
 10  \w     88.00 178.00   0.50   12.00    --  111.00  61.00  30.00  180
 11  \w     95.00 178.00   0.50   12.00    --  111.00 125.00-150.00  166
 12  \w     72.00 121.00   0.50   12.00    --  111.00 -30.00  60.00   98
 13  \w     70.00 106.00   0.50   12.00    --  111.00 -94.00 120.00   72
 14  \w     52.00 108.00   0.50   12.00    --  111.00 -61.00  90.00  112
 15  \w     44.00  71.00   0.50   12.00    --  111.00 -30.00  60.00   54
 16  \w     23.00  77.00   0.50    3.00    --   42.75 -99.00-150.00  108
 17  \w   -106.00 -52.00   0.50    3.00    --  -38.50 -57.00  60.00  108
;
_diffrn_measurement_device 'four-circle diffractometer'
_diffrn_measurement_device_type 'SuperNova, Dual, Cu at zero, AtlasS2'
_diffrn_measurement_method '\w scans'
_diffrn_orient_matrix_type 'CrysAlisPro convention (1999,Acta A55,543-557)'
_diffrn_orient_matrix_UB_11 0.1073562000
_diffrn_orient_matrix_UB_12 -0.0293515000
_diffrn_orient_matrix_UB_13 0.0229452000
_diffrn_orient_matrix_UB_21 0.0331810000
_diffrn_orient_matrix_UB_22 0.0370616000
_diffrn_orient_matrix_UB_23 -0.0842347000
_diffrn_orient_matrix_UB_31 0.0149562000
_diffrn_orient_matrix_UB_32 0.1279615000
_diffrn_orient_matrix_UB_33 0.0296419000
_diffrn_radiation_monochromator mirror
_diffrn_radiation_probe x-ray
_diffrn_radiation_type CuK\a
_diffrn_radiation_wavelength 1.54184
_diffrn_reflns_av_R_equivalents 0.0209
_diffrn_reflns_av_unetI/netI 0.0196
_diffrn_reflns_Laue_measured_fraction_full 1.000
_diffrn_reflns_Laue_measured_fraction_max 1.000
_diffrn_reflns_limit_h_max 14
_diffrn_reflns_limit_h_min -16
_diffrn_reflns_limit_k_max 13
_diffrn_reflns_limit_k_min -9
_diffrn_reflns_limit_l_max 20
_diffrn_reflns_limit_l_min -20
_diffrn_reflns_number 13364
_diffrn_reflns_point_group_measured_fraction_full 1.000
_diffrn_reflns_point_group_measured_fraction_max 1.000
_diffrn_reflns_theta_full 67.684
_diffrn_reflns_theta_max 72.084
_diffrn_reflns_theta_min 3.252
_diffrn_source 'micro-focus sealed X-ray tube'
_diffrn_source_type 'SuperNova (Cu) X-ray Source'
_exptl_absorpt_coefficient_mu 0.495
_exptl_absorpt_correction_T_max 0.964
_exptl_absorpt_correction_T_min 0.764
_exptl_absorpt_correction_type gaussian
_exptl_absorpt_process_details
;
CrysAlisPro 1.171.38.41 (Rigaku Oxford Diffraction, 2015)
Numerical absorption correction based on gaussian integration over
			a multifaceted crystal model
Empirical absorption correction using spherical harmonics,
 implemented in SCALE3 ABSPACK scaling algorithm.
;
_exptl_crystal_colour green
_exptl_crystal_colour_primary green
_exptl_crystal_density_diffrn 1.175
_exptl_crystal_description plate
_exptl_crystal_F_000 972
_exptl_crystal_size_max 0.954
_exptl_crystal_size_mid 0.315
_exptl_crystal_size_min 0.083
_refine_diff_density_max 0.591
_refine_diff_density_min -0.277
_refine_diff_density_rms 0.071
_refine_ls_extinction_method none
_refine_ls_goodness_of_fit_ref 1.045
_refine_ls_hydrogen_treatment constr
_refine_ls_matrix_type full
_refine_ls_number_parameters 333
_refine_ls_number_reflns 5054
_refine_ls_number_restraints 0
_refine_ls_restrained_S_all 1.045
_refine_ls_R_factor_all 0.0742
_refine_ls_R_factor_gt 0.0646
_refine_ls_shift/su_max 0.000
_refine_ls_shift/su_mean 0.000
_refine_ls_structure_factor_coef Fsqd
_refine_ls_weighting_details 'w=1/[\s^2^(Fo^2^)+(0.1320P)^2^+0.7524P] where P=(Fo^2^+2Fc^2^)/3'
_refine_ls_weighting_scheme calc
_refine_ls_wR_factor_gt 0.1893
_refine_ls_wR_factor_ref 0.2038
_reflns_Friedel_coverage 0.000
_reflns_number_gt 4150
_reflns_number_total 5054
_reflns_threshold_expression 'I > 2\s(I)'
_cod_data_source_file jo8b00925_si_003.cif
_cod_data_source_block feng062
_cod_original_cell_volume 2564.61(14)
_cod_original_formula_sum 'C70.08 H65.50'
_cod_database_code 4035850
_chemical_oxdiff_formula 'C128 H104 '
_chemical_oxdiff_usercomment J-tBu
_shelx_space_group_comment
;
The symmetry employed for this shelxl refinement is uniquely defined
by the following loop, which should always be used as a source of
symmetry information in preference to the above space-group names.
They are only intended as comments.
;
_reflns_odcompleteness_completeness 100.00
_reflns_odcompleteness_iscentric 1
_reflns_odcompleteness_theta 66.97
_olex2_refinement_description
;
1. Fixed Uiso
 At 1.2 times of:
  All C(H) groups, All C(H,H) groups
 At 1.5 times of:
  All C(H,H,H) groups
2. Others
 Sof(C34)=Sof(H34A)=Sof(H34B)=Sof(H34C)=Sof(C35)=Sof(H35A)=Sof(H35B)=Sof(C36)=
 Sof(H36A)=Sof(H36B)=FVAR(1)
3.a Secondary CH2 refined with riding coordinates:
 C35(H35A,H35B), C36(H36A,H36B)
3.b Aromatic/amide H refined with riding coordinates:
 C3(H3), C5(H5), C6(H6), C8(H8), C10(H10), C12(H12), C13(H13), C19(H19),
 C23(H23), C25(H25)
3.c Idealised Me refined as rotating group:
 C27(H27A,H27B,H27C), C28(H28A,H28B,H28C), C29(H29A,H29B,H29C), C31(H31A,H31B,
 H31C), C32(H32A,H32B,H32C), C33(H33A,H33B,H33C), C34(H34A,H34B,H34C)
;
_shelx_shelxl_version_number 2014/7
_olex2_submission_special_instructions 'No special instructions were received'
_oxdiff_exptl_absorpt_empirical_details
;
Empirical correction (ABSPACK) includes:
- Absorption correction using spherical harmonics
- Frame scaling
;
_oxdiff_exptl_absorpt_empirical_full_max 1.853
_oxdiff_exptl_absorpt_empirical_full_min 0.286

loop_
_space_group_symop_operation_xyz
'x, y, z'
'-x, y+1/2, -z+1/2'
'-x, -y, -z'
'x, -y-1/2, z-1/2'

loop_
_atom_site_label
_atom_site_type_symbol
_atom_site_fract_x
_atom_site_fract_y
_atom_site_fract_z
_atom_site_U_iso_or_equiv
_atom_site_adp_type
_atom_site_occupancy
_atom_site_site_symmetry_order
_atom_site_calc_flag
_atom_site_refinement_flags_posn
_atom_site_refinement_flags_occupancy
_atom_site_disorder_assembly
_atom_site_disorder_group
C1 C 0.37829(12) 0.78141(15) 0.40054(10) 0.0323(4) Uani 1 1 d . . . .
C2 C 0.36824(12) 0.80549(15) 0.48343(10) 0.0326(4) Uani 1 1 d . . . .
C3 C 0.30629(12) 0.74004(15) 0.53080(10) 0.0344(4) Uani 1 1 d . . . .
H3 H 0.3012 0.7569 0.5851 0.041 Uiso 1 1 calc R . . .
C4 C 0.25078(12) 0.64741(15) 0.49653(11) 0.0354(4) Uani 1 1 d . . . .
C5 C 0.18601(14) 0.57568(17) 0.54351(12) 0.0412(4) Uani 1 1 d . . . .
H5 H 0.1811 0.5905 0.5981 0.049 Uiso 1 1 calc R . . .
C6 C 0.13217(14) 0.48760(17) 0.51076(13) 0.0441(4) Uani 1 1 d . . . .
H6 H 0.0914 0.4428 0.5433 0.053 Uiso 1 1 calc R . . .
C7 C 0.13636(13) 0.46175(16) 0.42754(12) 0.0397(4) Uani 1 1 d . . . .
C8 C 0.07908(14) 0.37258(16) 0.39145(13) 0.0448(5) Uani 1 1 d . . . .
H8 H 0.0371 0.3284 0.4233 0.054 Uiso 1 1 calc R . . .
C9 C 0.08257(14) 0.34784(17) 0.31044(14) 0.0452(5) Uani 1 1 d . . . .
C10 C 0.14770(14) 0.41409(16) 0.26376(13) 0.0422(4) Uani 1 1 d . . . .
H10 H 0.1515 0.3985 0.2092 0.051 Uiso 1 1 calc R . . .
C11 C 0.20703(13) 0.50286(15) 0.29696(12) 0.0380(4) Uani 1 1 d . . . .
C12 C 0.27435(14) 0.56976(16) 0.24941(11) 0.0397(4) Uani 1 1 d . . . .
H12 H 0.2793 0.5529 0.1951 0.048 Uiso 1 1 calc R . . .
C13 C 0.33090(13) 0.65675(16) 0.28133(11) 0.0371(4) Uani 1 1 d . . . .
H13 H 0.3748 0.6969 0.2488 0.044 Uiso 1 1 calc R . . .
C14 C 0.32466(12) 0.68842(14) 0.36419(10) 0.0324(4) Uani 1 1 d . . . .
C15 C 0.25938(12) 0.62198(14) 0.41379(11) 0.0331(4) Uani 1 1 d . . . .
C16 C 0.20146(12) 0.52927(14) 0.37918(11) 0.0352(4) Uani 1 1 d . . . .
C17 C 0.44793(12) 0.86659(14) 0.36755(10) 0.0327(4) Uani 1 1 d . . . .
C18 C 0.47856(12) 0.94071(15) 0.42868(10) 0.0332(4) Uani 1 1 d . . . .
C19 C 0.54576(12) 1.03823(15) 0.42693(10) 0.0332(4) Uani 1 1 d . . . .
H19 H 0.5741 1.0623 0.3792 0.040 Uiso 1 1 calc R . . .
C20 C 0.56686(12) 1.09449(15) 0.49679(10) 0.0331(4) Uani 1 1 d . . . .
C21 C 0.48312(13) 0.87155(15) 0.28416(10) 0.0342(4) Uani 1 1 d . . . .
C22 C 0.57355(13) 0.81884(16) 0.26482(11) 0.0387(4) Uani 1 1 d . . . .
C23 C 0.60224(14) 0.81731(17) 0.18532(11) 0.0425(4) Uani 1 1 d . . . .
H23 H 0.6614 0.7812 0.1722 0.051 Uiso 1 1 calc R . . .
C24 C 0.54573(15) 0.86778(17) 0.12499(11) 0.0428(5) Uani 1 1 d . . . .
C25 C 0.45784(14) 0.92228(17) 0.14593(11) 0.0426(4) Uani 1 1 d . . . .
H25 H 0.4198 0.9582 0.1062 0.051 Uiso 1 1 calc R . . .
C26 C 0.42544(13) 0.92445(16) 0.22430(11) 0.0390(4) Uani 1 1 d . . . .
C27 C 0.63686(15) 0.76400(19) 0.32940(12) 0.0488(5) Uani 1 1 d . . . .
H27A H 0.6524 0.8225 0.3693 0.073 Uiso 1 1 calc GR . . .
H27B H 0.6966 0.7349 0.3064 0.073 Uiso 1 1 calc GR . . .
H27C H 0.6020 0.6997 0.3537 0.073 Uiso 1 1 calc GR . . .
C28 C 0.32725(14) 0.9776(2) 0.24525(12) 0.0475(5) Uani 1 1 d . . . .
H28A H 0.2858 0.9176 0.2675 0.071 Uiso 1 1 calc GR . . .
H28B H 0.2966 1.0094 0.1978 0.071 Uiso 1 1 calc GR . . .
H28C H 0.3368 1.0398 0.2837 0.071 Uiso 1 1 calc GR . . .
C29 C 0.57916(18) 0.8634(2) 0.03920(12) 0.0534(6) Uani 1 1 d . . . .
H29A H 0.6307 0.9203 0.0315 0.080 Uiso 1 1 calc GR . . .
H29B H 0.5247 0.8816 0.0042 0.080 Uiso 1 1 calc GR . . .
H29C H 0.6033 0.7856 0.0273 0.080 Uiso 1 1 calc GR . . .
C30 C 0.01588(15) 0.25463(18) 0.27008(15) 0.0523(5) Uani 1 1 d . . . .
C31 C 0.07769(19) 0.1672(2) 0.22232(17) 0.0638(7) Uani 1 1 d . . . .
H31A H 0.1096 0.2082 0.1795 0.096 Uiso 1 1 calc GR . . .
H31B H 0.0359 0.1065 0.2005 0.096 Uiso 1 1 calc GR . . .
H31C H 0.1264 0.1320 0.2569 0.096 Uiso 1 1 calc GR . . .
C32 C -0.0412(2) 0.1829(2) 0.33226(18) 0.0709(8) Uani 1 1 d . . . .
H32A H 0.0044 0.1453 0.3685 0.106 Uiso 1 1 calc GR . . .
H32B H -0.0802 0.1238 0.3055 0.106 Uiso 1 1 calc GR . . .
H32C H -0.0834 0.2349 0.3617 0.106 Uiso 1 1 calc GR . . .
C33 C -0.05813(19) 0.3165(2) 0.2159(2) 0.0749(8) Uani 1 1 d . . . .
H33A H -0.0922 0.3761 0.2458 0.112 Uiso 1 1 calc GR . . .
H33B H -0.1046 0.2598 0.1955 0.112 Uiso 1 1 calc GR . . .
H33C H -0.0244 0.3529 0.1721 0.112 Uiso 1 1 calc GR . . .
C34 C 0.2186(3) 0.0917(4) 0.4786(3) 0.0754(13) Uani 0.679(6) 1 d . P A 2
H34A H 0.2732 0.0710 0.4455 0.113 Uiso 0.679(6) 1 calc GR P A 2
H34B H 0.2384 0.0883 0.5339 0.113 Uiso 0.679(6) 1 calc GR P A 2
H34C H 0.1971 0.1705 0.4657 0.113 Uiso 0.679(6) 1 calc GR P A 2
C35 C 0.1370(3) 0.0078(4) 0.4641(3) 0.0685(12) Uani 0.679(6) 1 d . P A 2
H35A H 0.1586 -0.0709 0.4793 0.082 Uiso 0.679(6) 1 calc R P A 2
H35B H 0.1217 0.0065 0.4072 0.082 Uiso 0.679(6) 1 calc R P A 2
C36 C 0.0447(3) 0.0376(3) 0.5093(2) 0.0649(11) Uani 0.679(6) 1 d . P A 2
H36A H 0.0281 0.1195 0.4985 0.078 Uiso 0.679(6) 1 calc R P A 2
H36B H 0.0592 0.0311 0.5661 0.078 Uiso 0.679(6) 1 calc R P A 2

loop_
_atom_site_aniso_label
_atom_site_aniso_U_11
_atom_site_aniso_U_22
_atom_site_aniso_U_33
_atom_site_aniso_U_23
_atom_site_aniso_U_13
_atom_site_aniso_U_12
C1 0.0324(8) 0.0272(8) 0.0372(9) 0.0017(6) -0.0012(6) 0.0018(6)
C2 0.0320(8) 0.0275(8) 0.0383(9) 0.0007(6) -0.0008(6) 0.0016(6)
C3 0.0354(8) 0.0324(8) 0.0356(8) 0.0013(6) 0.0013(6) 0.0010(7)
C4 0.0328(8) 0.0289(8) 0.0446(9) 0.0039(7) 0.0011(7) 0.0019(6)
C5 0.0402(9) 0.0377(9) 0.0459(10) 0.0041(8) 0.0048(7) -0.0020(7)
C6 0.0401(9) 0.0370(10) 0.0554(11) 0.0062(8) 0.0074(8) -0.0036(8)
C7 0.0335(9) 0.0283(8) 0.0575(11) 0.0035(7) 0.0035(7) -0.0009(7)
C8 0.0387(10) 0.0310(9) 0.0647(12) -0.0001(8) 0.0060(8) -0.0039(7)
C9 0.0363(9) 0.0301(9) 0.0693(13) -0.0053(8) 0.0026(8) -0.0031(7)
C10 0.0392(9) 0.0326(9) 0.0547(11) -0.0072(8) -0.0005(8) -0.0005(7)
C11 0.0337(8) 0.0272(8) 0.0532(10) -0.0017(7) -0.0004(7) 0.0014(7)
C12 0.0420(9) 0.0344(9) 0.0426(9) -0.0036(7) 0.0010(7) -0.0013(7)
C13 0.0373(9) 0.0317(9) 0.0421(9) -0.0005(7) 0.0004(7) -0.0023(7)
C14 0.0305(8) 0.0262(8) 0.0404(9) 0.0016(6) -0.0004(6) 0.0005(6)
C15 0.0292(8) 0.0252(8) 0.0449(9) 0.0027(7) -0.0002(7) 0.0028(6)
C16 0.0306(8) 0.0252(8) 0.0499(10) 0.0014(7) 0.0000(7) 0.0018(6)
C17 0.0330(8) 0.0268(8) 0.0383(9) 0.0005(6) -0.0012(6) -0.0008(6)
C18 0.0324(8) 0.0302(8) 0.0369(8) 0.0001(6) 0.0003(6) 0.0003(7)
C19 0.0348(8) 0.0299(8) 0.0348(8) 0.0007(6) 0.0016(6) -0.0007(6)
C20 0.0324(8) 0.0285(8) 0.0383(9) 0.0013(6) 0.0010(6) 0.0013(6)
C21 0.0377(9) 0.0282(8) 0.0368(9) -0.0026(6) -0.0002(7) -0.0078(6)
C22 0.0415(9) 0.0323(9) 0.0423(9) -0.0036(7) 0.0017(7) -0.0040(7)
C23 0.0450(10) 0.0373(9) 0.0454(10) -0.0063(8) 0.0060(8) -0.0048(8)
C24 0.0511(11) 0.0390(10) 0.0383(9) -0.0047(7) 0.0026(8) -0.0167(8)
C25 0.0477(10) 0.0393(10) 0.0408(10) 0.0028(7) -0.0063(8) -0.0109(8)
C26 0.0413(9) 0.0337(9) 0.0420(9) 0.0000(7) -0.0024(7) -0.0074(7)
C27 0.0487(11) 0.0486(11) 0.0492(11) 0.0009(9) 0.0046(8) 0.0106(9)
C28 0.0429(10) 0.0502(11) 0.0494(11) 0.0098(9) -0.0036(8) 0.0023(8)
C29 0.0619(13) 0.0578(13) 0.0408(10) -0.0061(9) 0.0067(9) -0.0186(10)
C30 0.0434(11) 0.0384(10) 0.0750(15) -0.0128(10) 0.0040(9) -0.0096(8)
C31 0.0612(14) 0.0491(13) 0.0813(16) -0.0251(12) 0.0101(12) -0.0148(11)
C32 0.0695(15) 0.0525(14) 0.0911(19) -0.0219(13) 0.0174(13) -0.0274(12)
C33 0.0533(14) 0.0557(14) 0.115(2) -0.0111(14) -0.0234(14) -0.0130(11)
C34 0.059(2) 0.066(2) 0.100(3) 0.006(2) -0.018(2) 0.0100(18)
C35 0.062(2) 0.060(2) 0.083(3) 0.0055(19) -0.0080(18) 0.0124(17)
C36 0.073(2) 0.054(2) 0.068(2) 0.0065(17) -0.0057(17) 0.0003(17)

loop_
_atom_type_symbol
_atom_type_description
_atom_type_scat_dispersion_real
_atom_type_scat_dispersion_imag
_atom_type_scat_source
C C 0.0181 0.0091 'International Tables Vol C Tables 4.2.6.8 and 6.1.1.4'
H H 0.0000 0.0000 'International Tables Vol C Tables 4.2.6.8 and 6.1.1.4'

loop_
_exptl_crystal_face_index_h
_exptl_crystal_face_index_k
_exptl_crystal_face_index_l
_exptl_crystal_face_perp_dist
-1 0 -5 0.1574
1 0 5 0.1574
-1 -3 -5 0.3415
-5 0 1 0.0414
5 0 -1 0.0414
0 -5 1 0.4582
0 5 -1 0.4582

loop_
_geom_angle_atom_site_label_1
_geom_angle_atom_site_label_2
_geom_angle_atom_site_label_3
_geom_angle
_geom_angle_site_symmetry_1
_geom_angle_site_symmetry_3
C2 C1 C17 108.15(14) . .
C14 C1 C2 120.47(15) . .
C14 C1 C17 131.37(16) . .
C1 C2 C20 107.62(14) . 3_676
C3 C2 C1 121.60(15) . .
C3 C2 C20 130.79(16) . 3_676
C2 C3 H3 120.2 . .
C2 C3 C4 119.59(16) . .
C4 C3 H3 120.2 . .
C3 C4 C5 121.75(17) . .
C3 C4 C15 119.80(16) . .
C15 C4 C5 118.44(16) . .
C4 C5 H5 119.1 . .
C6 C5 C4 121.89(18) . .
C6 C5 H5 119.1 . .
C5 C6 H6 119.3 . .
C5 C6 C7 121.38(17) . .
C7 C6 H6 119.3 . .
C6 C7 C16 118.42(17) . .
C8 C7 C6 122.58(17) . .
C8 C7 C16 119.00(18) . .
C7 C8 H8 118.7 . .
C9 C8 C7 122.66(18) . .
C9 C8 H8 118.7 . .
C8 C9 C10 117.72(18) . .
C8 C9 C30 122.67(18) . .
C10 C9 C30 119.58(19) . .
C9 C10 H10 119.1 . .
C11 C10 C9 121.81(19) . .
C11 C10 H10 119.1 . .
C10 C11 C12 121.82(18) . .
C10 C11 C16 120.12(17) . .
C16 C11 C12 118.06(16) . .
C11 C12 H12 119.1 . .
C13 C12 C11 121.84(17) . .
C13 C12 H12 119.1 . .
C12 C13 H13 119.3 . .
C12 C13 C14 121.48(17) . .
C14 C13 H13 119.3 . .
C1 C14 C13 124.41(16) . .
C1 C14 C15 117.45(15) . .
C13 C14 C15 118.14(15) . .
C4 C15 C14 121.07(16) . .
C4 C15 C16 119.46(16) . .
C16 C15 C14 119.47(16) . .
C7 C16 C15 120.37(17) . .
C11 C16 C7 118.67(16) . .
C11 C16 C15 120.96(16) . .
C1 C17 C21 126.70(15) . .
C18 C17 C1 108.15(15) . .
C18 C17 C21 125.12(15) . .
C17 C18 C19 129.68(16) . .
C17 C18 C20 109.90(15) . 3_676
C19 C18 C20 120.41(15) . 3_676
C18 C19 H19 120.9 . .
C20 C19 C18 118.14(16) . .
C20 C19 H19 120.9 . .
C18 C20 C2 106.14(14) 3_676 3_676
C19 C20 C2 132.41(16) . 3_676
C19 C20 C18 121.44(16) . 3_676
C22 C21 C17 119.55(16) . .
C26 C21 C17 120.35(16) . .
C26 C21 C22 120.06(16) . .
C21 C22 C27 120.22(16) . .
C23 C22 C21 118.74(17) . .
C23 C22 C27 121.04(17) . .
C22 C23 H23 118.9 . .
C24 C23 C22 122.14(18) . .
C24 C23 H23 118.9 . .
C23 C24 C25 118.04(17) . .
C23 C24 C29 120.51(19) . .
C25 C24 C29 121.45(19) . .
C24 C25 H25 119.1 . .
C26 C25 C24 121.87(18) . .
C26 C25 H25 119.1 . .
C21 C26 C28 119.65(16) . .
C25 C26 C21 119.11(17) . .
C25 C26 C28 121.18(17) . .
C22 C27 H27A 109.5 . .
C22 C27 H27B 109.5 . .
C22 C27 H27C 109.5 . .
H27A C27 H27B 109.5 . .
H27A C27 H27C 109.5 . .
H27B C27 H27C 109.5 . .
C26 C28 H28A 109.5 . .
C26 C28 H28B 109.5 . .
C26 C28 H28C 109.5 . .
H28A C28 H28B 109.5 . .
H28A C28 H28C 109.5 . .
H28B C28 H28C 109.5 . .
C24 C29 H29A 109.5 . .
C24 C29 H29B 109.5 . .
C24 C29 H29C 109.5 . .
H29A C29 H29B 109.5 . .
H29A C29 H29C 109.5 . .
H29B C29 H29C 109.5 . .
C31 C30 C9 110.27(17) . .
C31 C30 C32 107.30(19) . .
C32 C30 C9 111.4(2) . .
C33 C30 C9 109.20(18) . .
C33 C30 C31 110.6(2) . .
C33 C30 C32 108.1(2) . .
C30 C31 H31A 109.5 . .
C30 C31 H31B 109.5 . .
C30 C31 H31C 109.5 . .
H31A C31 H31B 109.5 . .
H31A C31 H31C 109.5 . .
H31B C31 H31C 109.5 . .
C30 C32 H32A 109.5 . .
C30 C32 H32B 109.5 . .
C30 C32 H32C 109.5 . .
H32A C32 H32B 109.5 . .
H32A C32 H32C 109.5 . .
H32B C32 H32C 109.5 . .
C30 C33 H33A 109.5 . .
C30 C33 H33B 109.5 . .
C30 C33 H33C 109.5 . .
H33A C33 H33B 109.5 . .
H33A C33 H33C 109.5 . .
H33B C33 H33C 109.5 . .
H34A C34 H34B 109.5 . .
H34A C34 H34C 109.5 . .
H34B C34 H34C 109.5 . .
C35 C34 H34A 109.5 . .
C35 C34 H34B 109.5 . .
C35 C34 H34C 109.5 . .
C34 C35 H35A 108.8 . .
C34 C35 H35B 108.8 . .
C34 C35 C36 113.7(4) . .
H35A C35 H35B 107.7 . .
C36 C35 H35A 108.8 . .
C36 C35 H35B 108.8 . .
C35 C36 C36 116.3(4) . 3_556
C35 C36 H36A 108.2 . .
C35 C36 H36B 108.2 . .
C36 C36 H36A 108.2 3_556 .
C36 C36 H36B 108.2 3_556 .
H36A C36 H36B 107.4 . .

loop_
_geom_bond_atom_site_label_1
_geom_bond_atom_site_label_2
_geom_bond_distance
_geom_bond_site_symmetry_2
C1 C2 1.419(2) .
C1 C14 1.412(2) .
C1 C17 1.462(2) .
C2 C3 1.377(2) .
C2 C20 1.469(2) 3_676
C3 H3 0.9300 .
C3 C4 1.408(2) .
C4 C5 1.436(2) .
C4 C15 1.418(3) .
C5 H5 0.9300 .
C5 C6 1.347(3) .
C6 H6 0.9300 .
C6 C7 1.422(3) .
C7 C8 1.405(3) .
C7 C16 1.426(2) .
C8 H8 0.9300 .
C8 C9 1.383(3) .
C9 C10 1.403(3) .
C9 C30 1.540(3) .
C10 H10 0.9300 .
C10 C11 1.398(3) .
C11 C12 1.434(3) .
C11 C16 1.408(3) .
C12 H12 0.9300 .
C12 C13 1.353(3) .
C13 H13 0.9300 .
C13 C14 1.433(2) .
C14 C15 1.433(2) .
C15 C16 1.428(2) .
C17 C18 1.381(2) .
C17 C21 1.479(2) .
C18 C19 1.432(2) .
C18 C20 1.452(2) 3_676
C19 H19 0.9300 .
C19 C20 1.357(2) .
C20 C2 1.469(2) 3_676
C20 C18 1.452(2) 3_676
C21 C22 1.407(3) .
C21 C26 1.397(3) .
C22 C23 1.388(3) .
C22 C27 1.505(3) .
C23 H23 0.9300 .
C23 C24 1.383(3) .
C24 C25 1.392(3) .
C24 C29 1.509(3) .
C25 H25 0.9300 .
C25 C26 1.386(3) .
C26 C28 1.508(3) .
C27 H27A 0.9600 .
C27 H27B 0.9600 .
C27 H27C 0.9600 .
C28 H28A 0.9600 .
C28 H28B 0.9600 .
C28 H28C 0.9600 .
C29 H29A 0.9600 .
C29 H29B 0.9600 .
C29 H29C 0.9600 .
C30 C31 1.527(3) .
C30 C32 1.535(3) .
C30 C33 1.516(4) .
C31 H31A 0.9600 .
C31 H31B 0.9600 .
C31 H31C 0.9600 .
C32 H32A 0.9600 .
C32 H32B 0.9600 .
C32 H32C 0.9600 .
C33 H33A 0.9600 .
C33 H33B 0.9600 .
C33 H33C 0.9600 .
C34 H34A 0.9600 .
C34 H34B 0.9600 .
C34 H34C 0.9600 .
C34 C35 1.476(6) .
C35 H35A 0.9700 .
C35 H35B 0.9700 .
C35 C36 1.510(5) .
C36 C36 1.512(8) 3_556
C36 H36A 0.9700 .
C36 H36B 0.9700 .

loop_
_geom_torsion_atom_site_label_1
_geom_torsion_atom_site_label_2
_geom_torsion_atom_site_label_3
_geom_torsion_atom_site_label_4
_geom_torsion
_geom_torsion_site_symmetry_1
_geom_torsion_site_symmetry_4
C1 C2 C3 C4 -0.5(2) . .
C1 C14 C15 C4 -1.3(2) . .
C1 C14 C15 C16 178.21(14) . .
C1 C17 C18 C19 -179.73(16) . .
C1 C17 C18 C20 1.58(19) . 3_676
C1 C17 C21 C22 -96.9(2) . .
C1 C17 C21 C26 80.8(2) . .
C2 C1 C14 C13 -179.24(15) . .
C2 C1 C14 C15 1.1(2) . .
C2 C1 C17 C18 -0.45(19) . .
C2 C1 C17 C21 177.61(16) . .
C2 C3 C4 C5 179.27(16) . .
C2 C3 C4 C15 0.3(2) . .
C3 C4 C5 C6 179.44(17) . .
C3 C4 C15 C14 0.6(2) . .
C3 C4 C15 C16 -178.86(15) . .
C4 C5 C6 C7 -0.5(3) . .
C4 C15 C16 C7 -0.8(2) . .
C4 C15 C16 C11 179.00(15) . .
C5 C4 C15 C14 -178.41(15) . .
C5 C4 C15 C16 2.1(2) . .
C5 C6 C7 C8 -178.24(18) . .
C5 C6 C7 C16 1.8(3) . .
C6 C7 C8 C9 179.56(18) . .
C6 C7 C16 C11 179.04(16) . .
C6 C7 C16 C15 -1.2(3) . .
C7 C8 C9 C10 1.2(3) . .
C7 C8 C9 C30 -176.69(18) . .
C8 C7 C16 C11 -0.9(3) . .
C8 C7 C16 C15 178.87(15) . .
C8 C9 C10 C11 -0.4(3) . .
C8 C9 C30 C31 -127.4(2) . .
C8 C9 C30 C32 -8.4(3) . .
C8 C9 C30 C33 110.9(3) . .
C9 C10 C11 C12 179.34(17) . .
C9 C10 C11 C16 -1.0(3) . .
C10 C9 C30 C31 54.8(3) . .
C10 C9 C30 C32 173.8(2) . .
C10 C9 C30 C33 -66.9(3) . .
C10 C11 C12 C13 179.14(17) . .
C10 C11 C16 C7 1.6(3) . .
C10 C11 C16 C15 -178.17(16) . .
C11 C12 C13 C14 -1.5(3) . .
C12 C11 C16 C7 -178.68(16) . .
C12 C11 C16 C15 1.5(2) . .
C12 C13 C14 C1 -177.18(16) . .
C12 C13 C14 C15 2.5(3) . .
C13 C14 C15 C4 179.01(15) . .
C13 C14 C15 C16 -1.5(2) . .
C14 C1 C2 C3 -0.2(2) . .
C14 C1 C2 C20 179.63(14) . 3_676
C14 C1 C17 C18 179.03(17) . .
C14 C1 C17 C21 -2.9(3) . .
C14 C15 C16 C7 179.74(15) . .
C14 C15 C16 C11 -0.5(2) . .
C15 C4 C5 C6 -1.5(3) . .
C16 C7 C8 C9 -0.5(3) . .
C16 C11 C12 C13 -0.6(3) . .
C17 C1 C2 C3 179.34(15) . .
C17 C1 C2 C20 -0.83(18) . 3_676
C17 C1 C14 C13 1.3(3) . .
C17 C1 C14 C15 -178.36(16) . .
C17 C18 C19 C20 -177.27(17) . .
C17 C21 C22 C23 175.68(16) . .
C17 C21 C22 C27 -3.5(3) . .
C17 C21 C26 C25 -176.59(16) . .
C17 C21 C26 C28 0.5(2) . .
C18 C17 C21 C22 80.8(2) . .
C18 C17 C21 C26 -101.5(2) . .
C18 C19 C20 C2 179.26(16) . 3_676
C18 C19 C20 C18 -1.3(3) . 3_676
C20 C2 C3 C4 179.73(16) 3_676 .
C20 C18 C19 C20 1.3(3) 3_676 .
C21 C17 C18 C19 2.2(3) . .
C21 C17 C18 C20 -176.52(15) . 3_676
C21 C22 C23 C24 1.2(3) . .
C22 C21 C26 C25 1.1(3) . .
C22 C21 C26 C28 178.25(16) . .
C22 C23 C24 C25 0.5(3) . .
C22 C23 C24 C29 -179.53(18) . .
C23 C24 C25 C26 -1.5(3) . .
C24 C25 C26 C21 0.7(3) . .
C24 C25 C26 C28 -176.40(17) . .
C26 C21 C22 C23 -2.0(3) . .
C26 C21 C22 C27 178.73(17) . .
C27 C22 C23 C24 -179.55(18) . .
C29 C24 C25 C26 178.54(17) . .
C30 C9 C10 C11 177.49(17) . .
C34 C35 C36 C36 174.0(4) . 3_556

loop_
_exptl_oxdiff_crystal_face_indexfrac_h
_exptl_oxdiff_crystal_face_indexfrac_k
_exptl_oxdiff_crystal_face_indexfrac_l
_exptl_oxdiff_crystal_face_x
_exptl_oxdiff_crystal_face_y
_exptl_oxdiff_crystal_face_z
-1.0026 -0.0010 -5.0032 -0.2224 0.3881 -0.1634
1.0026 0.0010 5.0032 0.2224 -0.3881 0.1634
-0.9996 -3.0042 -5.0055 -0.1340 0.2771 -0.5477
-5.0065 -0.0004 0.9899 -0.5148 -0.2495 -0.0456
5.0065 0.0004 -0.9899 0.5148 0.2495 0.0456
0.0052 -5.0053 0.9963 0.1703 -0.2693 -0.6109
-0.0052 5.0053 -0.9963 -0.1703 0.2693 0.6109
